data_4324215
loop_
_publ_author_name
'Xiao-Yan Tang'
'Ai-Xia Zheng'
'Hai Shang'
'Rong-Xin Yuan'
'Hong-Xi Li'
'Zhi-Gang Ren'
'Jian-Ping Lang'

_publ_contact_author_address
;         
School of Chemistry and Chemical Engineering, 
Suzhou University, Suzhou 215123, Jiangsu, 
P. R. China
;
_publ_contact_author_email jplang@suda.edu.cn
_publ_contact_author_fax 86-512-65880089
_publ_contact_author_name 'Jian-Ping Lang'
_publ_contact_author_phone 86-512-65882865
_publ_section_title
;
 Binding of a Coordinatively Unsaturated Mercury(II) Thiolate Compound by
 Carboxylate Anions
;
_journal_name_full 'Inorganic Chemistry'
_journal_page_first 503
_journal_page_last 516
_journal_paper_doi 10.1021/ic101587h
_journal_volume 50
_journal_year 2011
_chemical_formula_moiety '2(C23 H33 Hg N3 O4 S2), 5(H2 O)'
_chemical_formula_sum 'C23 H38 Hg N3 O6.5 S2'
_chemical_formula_weight 725.29
_chemical_name_systematic
; 
 ? 
;
_space_group_IT_number 61
_symmetry_cell_setting orthorhombic
_symmetry_space_group_name_Hall '-P 2ac 2ab'
_symmetry_space_group_name_H-M 'P b c a'
_atom_sites_solution_hydrogens geom
_atom_sites_solution_primary direct
_atom_sites_solution_secondary difmap
_cell_angle_alpha 90.00
_cell_angle_beta 90.00
_cell_angle_gamma 90.00
_cell_formula_units_Z 16
_cell_length_a 14.639(3)
_cell_length_b 20.439(4)
_cell_length_c 37.011(7)
_cell_measurement_reflns_used 30750
_cell_measurement_temperature 223(2)
_cell_measurement_theta_max 27.5243
_cell_measurement_theta_min 3.0069
_cell_volume 11074(4)
_computing_cell_refinement 'CrystalClear, Ver. 1.30 (Rigaku/MSC, 2001)'
_computing_data_collection 'CrystalClear, Ver. 1.30 (Rigaku/MSC, 2001)'
_computing_data_reduction 'CrystalStructure, Ver. 3.60 (Rigaku/MSC, 2004)'
_computing_molecular_graphics 'SHELXL-97 (Sheldrick, 1997)'
_computing_publication_material 'SHELXL-97 (Sheldrick, 1997)'
_computing_structure_refinement 'SHELXL-97 (Sheldrick, 1997)'
_computing_structure_solution 'SHELXS-97 (Sheldrick, 1990)'
_diffrn_ambient_temperature 223(2)
_diffrn_measured_fraction_theta_full 0.980
_diffrn_measured_fraction_theta_max 0.980
_diffrn_measurement_device_type 'Rigaku Mercury'
_diffrn_measurement_method \w
_diffrn_radiation_monochromator graphite
_diffrn_radiation_source 'fine-focus sealed tube'
_diffrn_radiation_type MoK\a
_diffrn_radiation_wavelength 0.71073
_diffrn_reflns_av_R_equivalents 0.0669
_diffrn_reflns_av_sigmaI/netI 0.0744
_diffrn_reflns_limit_h_max 17
_diffrn_reflns_limit_h_min -17
_diffrn_reflns_limit_k_max 24
_diffrn_reflns_limit_k_min -22
_diffrn_reflns_limit_l_max 44
_diffrn_reflns_limit_l_min -20
_diffrn_reflns_number 34031
_diffrn_reflns_theta_full 25.00
_diffrn_reflns_theta_max 25.00
_diffrn_reflns_theta_min 3.01
_diffrn_standards_decay_% 0
_diffrn_standards_interval_count 0
_diffrn_standards_interval_time 0
_diffrn_standards_number 0
_exptl_absorpt_coefficient_mu 5.754
_exptl_absorpt_correction_T_max 0.3124
_exptl_absorpt_correction_T_min 0.2091
_exptl_absorpt_correction_type multi-scan
_exptl_absorpt_process_details 'Jacobson, R. (1998) Private communication to Rigaku Corp.'
_exptl_crystal_colour Colorless
_exptl_crystal_density_diffrn 1.740
_exptl_crystal_description Block
_exptl_crystal_F_000 5776
_exptl_crystal_size_max 0.35
_exptl_crystal_size_mid 0.24
_exptl_crystal_size_min 0.20
_refine_diff_density_max 2.331
_refine_diff_density_min -1.593
_refine_diff_density_rms 0.181
_refine_ls_extinction_method none
_refine_ls_goodness_of_fit_ref 1.090
_refine_ls_hydrogen_treatment mixed
_refine_ls_matrix_type full
_refine_ls_number_parameters 652
_refine_ls_number_reflns 9559
_refine_ls_number_restraints 13
_refine_ls_restrained_S_all 1.091
_refine_ls_R_factor_all 0.0924
_refine_ls_R_factor_gt 0.0742
_refine_ls_shift/su_max 0.006
_refine_ls_shift/su_mean 0.003
_refine_ls_structure_factor_coef Fsqd
_refine_ls_weighting_details 'calc w=1/[\s^2^(Fo^2^)+(0.0540P)^2^+183.9843P] where P=(Fo^2^+2Fc^2^)/3'
_refine_ls_weighting_scheme calc
_refine_ls_wR_factor_gt 0.1649
_refine_ls_wR_factor_ref 0.1758
_reflns_number_gt 8005
_reflns_number_total 9559
_reflns_threshold_expression >2sigma(I)
_cod_data_source_file ic101587h_si_002_1.cif
_cod_data_source_block 10
_cod_database_code 4324215

loop_
_symmetry_equiv_pos_as_xyz
'x, y, z'
'-x+1/2, -y, z+1/2'
'-x, y+1/2, -z+1/2'
'x+1/2, -y+1/2, -z'
'-x, -y, -z'
'x-1/2, y, -z-1/2'
'x, -y-1/2, z-1/2'
'-x-1/2, y-1/2, z'

loop_
_atom_site_label
_atom_site_type_symbol
_atom_site_fract_x
_atom_site_fract_y
_atom_site_fract_z
_atom_site_U_iso_or_equiv
_atom_site_adp_type
_atom_site_occupancy
_atom_site_symmetry_multiplicity
_atom_site_calc_flag
_atom_site_refinement_flags
Hg1 Hg 0.26270(3) 0.94756(2) 0.457232(14) 0.03172(16) Uani 1 1 d .
Hg2 Hg 0.21515(4) 0.74264(2) 0.292455(13) 0.03125(16) Uani 1 1 d .
S1 S 0.4195(2) 0.93406(15) 0.44104(9) 0.0322(7) Uani 1 1 d .
S2 S 0.1010(2) 0.93092(18) 0.45129(9) 0.0365(8) Uani 1 1 d .
S3 S 0.0555(2) 0.74494(16) 0.30623(9) 0.0336(8) Uani 1 1 d .
S4 S 0.3756(3) 0.75218(17) 0.30210(10) 0.0402(9) Uani 1 1 d .
O1 O 0.2757(6) 1.0730(5) 0.4576(3) 0.038(2) Uani 1 1 d .
O2 O 0.2194(7) 1.1589(4) 0.4871(3) 0.042(2) Uani 1 1 d .
O3 O 0.2754(8) 0.8593(5) 0.5115(3) 0.052(3) Uani 1 1 d .
O4 O 0.1984(8) 0.8380(4) 0.5619(3) 0.050(3) Uani 1 1 d .
O5 O 0.2340(7) 0.6129(4) 0.2959(3) 0.042(2) Uani 1 1 d .
O6 O 0.2921(11) 0.5295(5) 0.2654(3) 0.078(4) Uani 1 1 d .
O7 O 0.1926(8) 0.8229(4) 0.2397(3) 0.049(3) Uani 1 1 d .
O8 O 0.2114(7) 0.8376(5) 0.1813(3) 0.052(3) Uani 1 1 d .
O9 O 0.7388(8) 0.7942(5) 0.4432(3) 0.049(3) Uani 1 1 d D
H9AA H 0.739(11) 0.801(8) 0.4651(9) 0.059 Uiso 1 1 d D
H9AB H 0.755(11) 0.756(3) 0.441(5) 0.059 Uiso 1 1 d D
O10 O 0.6846(8) 0.9719(5) 0.2994(3) 0.048(3) Uani 1 1 d D
H10A H 0.704(11) 0.986(6) 0.2800(19) 0.058 Uiso 1 1 d D
H10B H 0.675(11) 0.9325(17) 0.298(3) 0.058 Uiso 1 1 d D
O11 O 0.2325(9) 0.8850(5) 0.1128(3) 0.059(3) Uani 1 1 d D
H11B H 0.253(11) 0.878(3) 0.1331(17) 0.071 Uiso 1 1 d D
H11C H 0.2343(7) 0.8510(5) 0.1011(3) 0.071 Uiso 1 1 d D
O12 O 0.2860(7) 0.0060(5) 0.1425(3) 0.063(3) Uani 1 1 d RD
H12B H 0.2797 -0.0227 0.1272 0.076 Uiso 1 1 d RD
H12C H 0.2420 0.0040 0.1562 0.076 Uiso 1 1 d RD
N1 N 0.4470(7) 0.6491(5) 0.3967(3) 0.034(3) Uani 1 1 d .
N2 N -0.0189(7) 0.9335(5) 0.2945(3) 0.032(2) Uani 1 1 d .
N3 N 0.0232(7) 0.7265(5) 0.4688(3) 0.030(2) Uani 1 1 d .
N4 N 0.4633(7) 1.0301(5) 0.3477(3) 0.032(2) Uani 1 1 d .
N5 N 0.2490(7) 0.9934(5) 0.5188(3) 0.025(2) Uani 1 1 d .
N6 N 0.2246(7) 0.6880(5) 0.2327(3) 0.027(2) Uani 1 1 d .
C1 C 0.4243(8) 0.8513(6) 0.4273(3) 0.027(3) Uani 1 1 d .
C2 C 0.3494(10) 0.8134(7) 0.4213(5) 0.058(5) Uani 1 1 d .
H2A H 0.2910 0.8320 0.4238 0.069 Uiso 1 1 calc R
C3 C 0.3570(9) 0.7473(7) 0.4115(5) 0.058(5) Uani 1 1 d .
H3A H 0.3043 0.7214 0.4089 0.070 Uiso 1 1 calc R
C4 C 0.4397(9) 0.7214(6) 0.4059(3) 0.032(3) Uani 1 1 d .
C5 C 0.5161(8) 0.7573(7) 0.4113(4) 0.036(3) Uani 1 1 d .
H5A H 0.5739 0.7381 0.4082 0.043 Uiso 1 1 calc R
C6 C 0.5088(10) 0.8227(6) 0.4214(4) 0.034(3) Uani 1 1 d .
H6A H 0.5621 0.8479 0.4242 0.041 Uiso 1 1 calc R
C7 C 0.4717(11) 0.6145(6) 0.4303(4) 0.052(4) Uani 1 1 d .
H7A H 0.4244 0.6215 0.4483 0.078 Uiso 1 1 calc R
H7B H 0.5294 0.6313 0.4393 0.078 Uiso 1 1 calc R
H7C H 0.4775 0.5681 0.4255 0.078 Uiso 1 1 calc R
C8 C 0.3589(11) 0.6231(8) 0.3822(5) 0.060(5) Uani 1 1 d .
H8A H 0.3111 0.6288 0.4001 0.090 Uiso 1 1 calc R
H8B H 0.3656 0.5769 0.3767 0.090 Uiso 1 1 calc R
H8C H 0.3428 0.6467 0.3604 0.090 Uiso 1 1 calc R
C9 C 0.5196(11) 0.6390(7) 0.3685(4) 0.055(4) Uani 1 1 d .
H9A H 0.5240 0.5929 0.3626 0.082 Uiso 1 1 calc R
H9B H 0.5779 0.6543 0.3776 0.082 Uiso 1 1 calc R
H9C H 0.5038 0.6635 0.3469 0.082 Uiso 1 1 calc R
C10 C 0.0756(9) 0.9272(6) 0.4050(3) 0.028(3) Uani 1 1 d .
C11 C 0.1322(9) 0.9447(6) 0.3768(3) 0.034(3) Uani 1 1 d .
H11A H 0.1931 0.9556 0.3821 0.040 Uiso 1 1 calc R
C12 C 0.1044(9) 0.9472(6) 0.3410(4) 0.033(3) Uani 1 1 d .
H12A H 0.1445 0.9615 0.3228 0.040 Uiso 1 1 calc R
C13 C 0.0157(9) 0.9280(6) 0.3328(3) 0.030(3) Uani 1 1 d .
C14 C -0.0419(9) 0.9078(6) 0.3597(4) 0.035(3) Uani 1 1 d .
H14A H -0.1013 0.8939 0.3538 0.042 Uiso 1 1 calc R
C15 C -0.0139(9) 0.9076(6) 0.3958(4) 0.036(3) Uani 1 1 d .
H15A H -0.0547 0.8944 0.4140 0.043 Uiso 1 1 calc R
C16 C -0.1007(10) 0.8919(8) 0.2880(4) 0.049(4) Uani 1 1 d .
H16A H -0.1484 0.9035 0.3050 0.074 Uiso 1 1 calc R
H16B H -0.0845 0.8462 0.2911 0.074 Uiso 1 1 calc R
H16C H -0.1226 0.8988 0.2635 0.074 Uiso 1 1 calc R
C17 C 0.0532(10) 0.9152(7) 0.2675(3) 0.042(4) Uani 1 1 d .
H17A H 0.0287 0.9194 0.2433 0.063 Uiso 1 1 calc R
H17B H 0.0721 0.8703 0.2716 0.063 Uiso 1 1 calc R
H17C H 0.1053 0.9441 0.2703 0.063 Uiso 1 1 calc R
C18 C -0.0450(12) 1.0029(6) 0.2880(4) 0.049(4) Uani 1 1 d .
H18A H -0.0922 1.0157 0.3049 0.074 Uiso 1 1 calc R
H18B H -0.0677 1.0076 0.2635 0.074 Uiso 1 1 calc R
H18C H 0.0081 1.0307 0.2912 0.074 Uiso 1 1 calc R
C19 C 0.3969(8) 0.8341(6) 0.3152(3) 0.026(3) Uani 1 1 d .
C20 C 0.3339(9) 0.8858(7) 0.3099(4) 0.037(3) Uani 1 1 d .
H20A H 0.2765 0.8775 0.2995 0.044 Uiso 1 1 calc R
C21 C 0.3574(9) 0.9491(7) 0.3203(4) 0.036(3) Uani 1 1 d .
H21A H 0.3168 0.9838 0.3161 0.043 Uiso 1 1 calc R
C22 C 0.4415(8) 0.9608(6) 0.3371(3) 0.030(3) Uani 1 1 d .
C23 C 0.5024(8) 0.9108(6) 0.3420(3) 0.031(3) Uani 1 1 d .
H23A H 0.5590 0.9188 0.3531 0.037 Uiso 1 1 calc R
C24 C 0.4800(9) 0.8478(7) 0.3304(4) 0.036(3) Uani 1 1 d .
H24A H 0.5229 0.8139 0.3332 0.043 Uiso 1 1 calc R
C25 C 0.3852(9) 1.0626(6) 0.3669(4) 0.041(4) Uani 1 1 d .
H25A H 0.3709 1.0384 0.3887 0.062 Uiso 1 1 calc R
H25B H 0.3321 1.0633 0.3512 0.062 Uiso 1 1 calc R
H25C H 0.4020 1.1071 0.3731 0.062 Uiso 1 1 calc R
C26 C 0.4853(11) 1.0680(6) 0.3132(4) 0.048(4) Uani 1 1 d .
H26A H 0.5361 1.0473 0.3008 0.072 Uiso 1 1 calc R
H26B H 0.5015 1.1127 0.3193 0.072 Uiso 1 1 calc R
H26C H 0.4322 1.0682 0.2975 0.072 Uiso 1 1 calc R
C27 C 0.5451(9) 1.0337(7) 0.3724(4) 0.043(4) Uani 1 1 d .
H27A H 0.5322 1.0099 0.3945 0.065 Uiso 1 1 calc R
H27B H 0.5580 1.0790 0.3781 0.065 Uiso 1 1 calc R
H27C H 0.5976 1.0144 0.3604 0.065 Uiso 1 1 calc R
C28 C 0.0493(8) 0.7430(6) 0.3537(3) 0.025(3) Uani 1 1 d .
C29 C 0.1214(9) 0.7564(7) 0.3766(4) 0.037(3) Uani 1 1 d .
H29A H 0.1782 0.7679 0.3667 0.044 Uiso 1 1 calc R
C30 C 0.1124(8) 0.7534(6) 0.4135(4) 0.035(3) Uani 1 1 d .
H30A H 0.1623 0.7640 0.4284 0.042 Uiso 1 1 calc R
C31 C 0.0309(8) 0.7348(6) 0.4288(3) 0.024(3) Uani 1 1 d .
C32 C -0.0436(8) 0.7236(7) 0.4065(4) 0.036(3) Uani 1 1 d .
H32A H -0.1006 0.7133 0.4168 0.043 Uiso 1 1 calc R
C33 C -0.0347(10) 0.7276(7) 0.3698(4) 0.040(3) Uani 1 1 d .
H33A H -0.0859 0.7198 0.3551 0.048 Uiso 1 1 calc R
C34 C 0.1026(9) 0.7538(7) 0.4893(4) 0.040(3) Uani 1 1 d .
H34A H 0.1586 0.7338 0.4807 0.059 Uiso 1 1 calc R
H34B H 0.0951 0.7446 0.5149 0.059 Uiso 1 1 calc R
H34C H 0.1056 0.8008 0.4857 0.059 Uiso 1 1 calc R
C35 C -0.0613(9) 0.7596(7) 0.4834(4) 0.043(4) Uani 1 1 d .
H35A H -0.0585 0.8061 0.4783 0.065 Uiso 1 1 calc R
H35B H -0.0646 0.7530 0.5094 0.065 Uiso 1 1 calc R
H35C H -0.1150 0.7410 0.4721 0.065 Uiso 1 1 calc R
C36 C 0.0169(11) 0.6545(6) 0.4769(4) 0.045(4) Uani 1 1 d .
H36A H 0.0711 0.6326 0.4680 0.068 Uiso 1 1 calc R
H36B H -0.0367 0.6364 0.4651 0.068 Uiso 1 1 calc R
H36C H 0.0121 0.6480 0.5028 0.068 Uiso 1 1 calc R
C37 C 0.2016(9) 1.0558(6) 0.5151(3) 0.032(3) Uani 1 1 d .
H37A H 0.2080 1.0803 0.5378 0.039 Uiso 1 1 calc R
H37B H 0.1363 1.0473 0.5115 0.039 Uiso 1 1 calc R
C38 C 0.2368(9) 1.0989(6) 0.4836(4) 0.033(3) Uani 1 1 d .
C39 C 0.2000(9) 0.9476(6) 0.5415(4) 0.036(3) Uani 1 1 d .
H39A H 0.1348 0.9507 0.5358 0.044 Uiso 1 1 calc R
H39B H 0.2079 0.9610 0.5667 0.044 Uiso 1 1 calc R
C40 C 0.2297(10) 0.8752(6) 0.5379(4) 0.036(3) Uani 1 1 d .
C41 C 0.3424(9) 1.0050(7) 0.5336(4) 0.042(3) Uani 1 1 d .
H41A H 0.3376 1.0230 0.5578 0.063 Uiso 1 1 calc R
H41B H 0.3747 1.0357 0.5182 0.063 Uiso 1 1 calc R
H41C H 0.3756 0.9640 0.5345 0.063 Uiso 1 1 calc R
C42 C 0.2857(10) 0.6311(6) 0.2347(4) 0.038(3) Uani 1 1 d .
H42A H 0.3492 0.6462 0.2354 0.046 Uiso 1 1 calc R
H42B H 0.2780 0.6044 0.2129 0.046 Uiso 1 1 calc R
C43 C 0.2667(10) 0.5883(6) 0.2684(3) 0.034(3) Uani 1 1 d .
C44 C 0.2586(11) 0.7362(7) 0.2059(4) 0.043(4) Uani 1 1 d .
H44A H 0.2465 0.7195 0.1815 0.051 Uiso 1 1 calc R
H44B H 0.3249 0.7405 0.2086 0.051 Uiso 1 1 calc R
C45 C 0.2149(9) 0.8041(6) 0.2097(4) 0.034(3) Uani 1 1 d .
C46 C 0.1225(8) 0.6700(5) 0.2177(3) 0.066(5) Uani 1 1 d .
H46A H 0.1275 0.6489 0.1943 0.098 Uiso 1 1 calc R
H46B H 0.0868 0.7098 0.2154 0.098 Uiso 1 1 calc R
H46C H 0.0926 0.6406 0.2346 0.098 Uiso 1 1 calc R
O13 O 0.2419(8) 0.1352(5) 0.1339(3) 0.091(5) Uani 1 1 d RD
H13A H 0.2536 0.0983 0.1413 0.136 Uiso 1 1 d RD
H13B H 0.2560 0.1419 0.1138 0.136 Uiso 1 1 d RD

loop_
_atom_site_aniso_label
_atom_site_aniso_U_11
_atom_site_aniso_U_22
_atom_site_aniso_U_33
_atom_site_aniso_U_23
_atom_site_aniso_U_13
_atom_site_aniso_U_12
Hg1 0.0372(3) 0.0263(3) 0.0316(3) -0.0022(2) 0.0001(2) 0.0036(2)
Hg2 0.0399(3) 0.0256(3) 0.0282(3) -0.00213(19) 0.0059(2) -0.0005(2)
S1 0.0312(17) 0.0249(16) 0.041(2) -0.0018(14) 0.0030(14) -0.0020(14)
S2 0.0368(19) 0.044(2) 0.0287(18) -0.0016(14) -0.0002(13) 0.0011(16)
S3 0.0332(18) 0.0335(18) 0.0340(19) 0.0013(14) 0.0005(14) 0.0047(15)
S4 0.040(2) 0.0308(19) 0.050(2) -0.0138(15) -0.0025(16) 0.0039(16)
O1 0.041(6) 0.035(5) 0.040(6) 0.001(4) 0.008(4) 0.001(4)
O2 0.056(7) 0.022(5) 0.049(6) 0.004(4) 0.007(5) 0.001(5)
O3 0.073(8) 0.031(6) 0.051(7) 0.006(5) 0.012(6) 0.011(5)
O4 0.085(8) 0.027(5) 0.039(6) -0.002(4) 0.014(5) -0.002(5)
O5 0.059(7) 0.028(5) 0.040(6) 0.000(4) 0.018(5) 0.005(5)
O6 0.154(14) 0.030(6) 0.050(7) 0.016(5) 0.026(8) 0.029(7)
O7 0.073(8) 0.030(5) 0.042(6) 0.011(4) 0.020(5) 0.016(5)
O8 0.068(7) 0.044(6) 0.045(6) 0.014(5) -0.005(5) 0.005(6)
O9 0.073(8) 0.033(6) 0.041(6) 0.003(5) -0.008(6) 0.004(6)
O10 0.062(7) 0.030(5) 0.052(7) 0.005(5) -0.002(5) 0.002(6)
O11 0.087(9) 0.058(7) 0.033(6) 0.001(5) 0.000(6) -0.017(6)
O12 0.054(7) 0.045(7) 0.091(10) 0.004(6) 0.018(6) 0.020(6)
N1 0.037(6) 0.028(6) 0.036(7) 0.002(5) 0.002(5) -0.002(5)
N2 0.039(6) 0.025(6) 0.032(6) 0.000(5) -0.005(5) -0.003(5)
N3 0.029(6) 0.035(6) 0.025(6) 0.006(5) 0.004(4) -0.003(5)
N4 0.028(6) 0.029(6) 0.039(7) 0.004(5) 0.002(5) 0.000(5)
N5 0.029(5) 0.016(5) 0.032(6) 0.001(4) -0.001(4) 0.000(4)
N6 0.033(6) 0.026(6) 0.022(6) 0.005(4) 0.000(4) 0.002(5)
C1 0.024(6) 0.022(6) 0.035(7) 0.003(5) 0.000(5) -0.008(5)
C2 0.028(8) 0.032(8) 0.114(15) -0.024(9) 0.007(8) 0.006(7)
C3 0.019(7) 0.038(9) 0.118(16) -0.026(9) 0.005(8) -0.005(7)
C4 0.037(8) 0.027(7) 0.031(7) -0.004(5) 0.003(6) 0.007(6)
C5 0.017(6) 0.039(8) 0.050(9) -0.003(6) -0.002(6) 0.007(6)
C6 0.039(8) 0.027(7) 0.037(8) -0.001(6) 0.000(6) 0.007(6)
C7 0.065(11) 0.018(7) 0.074(12) 0.015(7) -0.005(8) 0.000(7)
C8 0.052(10) 0.039(9) 0.088(14) -0.012(8) -0.012(9) 0.012(8)
C9 0.064(11) 0.033(8) 0.067(12) -0.013(7) 0.028(9) 0.007(8)
C10 0.039(7) 0.022(6) 0.023(7) 0.001(5) -0.002(5) 0.010(6)
C11 0.033(7) 0.034(7) 0.035(8) -0.001(6) -0.005(5) 0.001(6)
C12 0.030(7) 0.034(7) 0.036(8) 0.004(6) 0.001(5) -0.008(6)
C13 0.038(8) 0.015(6) 0.037(8) -0.001(5) 0.003(6) -0.006(6)
C14 0.019(6) 0.039(8) 0.048(9) 0.001(6) -0.004(6) -0.002(6)
C15 0.023(7) 0.039(8) 0.045(9) -0.003(6) 0.003(6) 0.000(6)
C16 0.029(8) 0.058(10) 0.061(11) -0.005(8) -0.011(7) -0.005(7)
C17 0.053(9) 0.049(9) 0.024(7) -0.003(6) 0.008(6) 0.001(8)
C18 0.072(11) 0.027(7) 0.048(10) 0.002(6) -0.016(8) 0.011(8)
C19 0.032(7) 0.024(6) 0.023(7) 0.003(5) 0.002(5) -0.001(6)
C20 0.032(8) 0.040(8) 0.040(8) -0.010(6) -0.002(6) -0.008(7)
C21 0.035(8) 0.035(8) 0.039(8) 0.002(6) -0.004(6) 0.006(6)
C22 0.030(7) 0.025(7) 0.034(7) 0.004(5) -0.001(5) -0.008(6)
C23 0.017(6) 0.036(8) 0.039(8) 0.011(6) -0.006(5) -0.008(6)
C24 0.028(7) 0.033(8) 0.047(9) 0.010(6) -0.002(6) 0.012(6)
C25 0.034(8) 0.025(7) 0.066(11) -0.007(6) 0.002(7) 0.005(6)
C26 0.064(11) 0.024(7) 0.055(10) 0.010(7) 0.006(8) -0.004(7)
C27 0.036(8) 0.037(8) 0.057(10) -0.001(7) -0.010(7) -0.008(7)
C28 0.032(7) 0.023(6) 0.021(7) -0.002(5) 0.005(5) 0.001(5)
C29 0.022(6) 0.054(9) 0.035(8) 0.006(6) 0.003(5) -0.012(6)
C30 0.020(6) 0.043(8) 0.042(8) -0.009(6) 0.005(5) -0.012(6)
C31 0.016(6) 0.022(6) 0.034(7) 0.000(5) 0.003(5) -0.005(5)
C32 0.019(6) 0.047(9) 0.043(8) -0.003(6) 0.010(5) 0.002(6)
C33 0.038(8) 0.038(8) 0.044(9) -0.002(6) -0.005(6) -0.001(7)
C34 0.041(8) 0.046(9) 0.032(8) 0.011(6) -0.009(6) -0.004(7)
C35 0.033(8) 0.052(9) 0.044(9) 0.004(7) 0.010(6) 0.009(7)
C36 0.064(10) 0.028(7) 0.045(9) 0.005(6) 0.013(7) -0.001(7)
C37 0.043(8) 0.021(6) 0.032(7) -0.010(5) 0.010(6) 0.001(6)
C38 0.033(7) 0.014(6) 0.053(9) 0.005(6) 0.001(6) 0.002(6)
C39 0.037(7) 0.030(7) 0.042(8) 0.005(6) 0.006(6) 0.001(6)
C40 0.052(9) 0.020(7) 0.036(8) 0.005(6) -0.003(6) -0.001(6)
C41 0.035(8) 0.044(9) 0.046(9) -0.004(6) -0.014(6) -0.006(7)
C42 0.051(9) 0.022(7) 0.042(8) -0.010(6) 0.013(6) 0.005(6)
C43 0.050(9) 0.021(7) 0.030(7) 0.006(5) 0.002(6) -0.003(6)
C44 0.069(10) 0.032(8) 0.027(8) -0.001(6) 0.014(7) 0.002(7)
C45 0.043(8) 0.030(7) 0.030(8) 0.010(6) -0.006(6) 0.001(6)
C46 0.070(12) 0.062(11) 0.064(11) -0.018(9) 0.020(9) -0.029(9)
O13 0.124(13) 0.059(8) 0.090(11) -0.022(7) 0.053(9) -0.001(8)

loop_
_atom_type_symbol
_atom_type_description
_atom_type_scat_dispersion_real
_atom_type_scat_dispersion_imag
_atom_type_scat_source
C C 0.0033 0.0016 'International Tables Vol C Tables 4.2.6.8 and 6.1.1.4'
H H 0.0000 0.0000 'International Tables Vol C Tables 4.2.6.8 and 6.1.1.4'
N N 0.0061 0.0033 'International Tables Vol C Tables 4.2.6.8 and 6.1.1.4'
O O 0.0106 0.0060 'International Tables Vol C Tables 4.2.6.8 and 6.1.1.4'
S S 0.1246 0.1234 'International Tables Vol C Tables 4.2.6.8 and 6.1.1.4'
Hg Hg -2.3894 9.2266 'International Tables Vol C Tables 4.2.6.8 and 6.1.1.4'

loop_
_geom_angle_atom_site_label_1
_geom_angle_atom_site_label_2
_geom_angle_atom_site_label_3
_geom_angle
S1 Hg1 S2 155.23(12)
S1 Hg1 N5 110.7(2)
S2 Hg1 N5 93.3(2)
S1 Hg1 O1 92.6(2)
S2 Hg1 O1 102.4(2)
N5 Hg1 O1 67.9(3)
S4 Hg2 S3 158.28(12)
S4 Hg2 N6 96.6(2)
S3 Hg2 N6 104.6(3)
S4 Hg2 O7 100.8(3)
S3 Hg2 O7 91.4(3)
N6 Hg2 O7 67.5(3)
C1 S1 Hg1 102.8(4)
C10 S2 Hg1 107.7(5)
C28 S3 Hg2 105.2(4)
C19 S4 Hg2 107.0(4)
C38 O1 Hg1 113.3(8)
C45 O7 Hg2 117.1(8)
H9AA O9 H9AB 105(10)
H10A O10 H10B 110(11)
H11B O11 H11C 110(3)
H12B O12 H12C 107.7
C7 N1 C8 110.2(12)
C7 N1 C9 110.4(12)
C8 N1 C9 108.1(12)
C7 N1 C4 107.1(10)
C8 N1 C4 111.4(11)
C9 N1 C4 109.7(10)
C16 N2 C18 108.2(11)
C16 N2 C17 108.4(11)
C18 N2 C17 108.0(11)
C16 N2 C13 112.3(10)
C18 N2 C13 108.0(10)
C17 N2 C13 111.7(10)
C31 N3 C34 113.7(9)
C31 N3 C36 108.2(10)
C34 N3 C36 108.2(11)
C31 N3 C35 111.5(10)
C34 N3 C35 106.7(10)
C36 N3 C35 108.4(10)
C25 N4 C22 112.2(10)
C25 N4 C27 107.3(11)
C22 N4 C27 111.9(10)
C25 N4 C26 109.3(10)
C22 N4 C26 107.7(10)
C27 N4 C26 108.4(11)
C39 N5 C37 112.5(10)
C39 N5 C41 110.0(10)
C37 N5 C41 109.3(10)
C39 N5 Hg1 109.3(7)
C37 N5 Hg1 106.6(7)
C41 N5 Hg1 109.0(8)
C42 N6 C44 110.8(10)
C42 N6 C46 113.3(9)
C44 N6 C46 103.3(10)
C42 N6 Hg2 110.2(7)
C44 N6 Hg2 108.4(7)
C46 N6 Hg2 110.6(6)
C2 C1 C6 117.0(12)
C2 C1 S1 124.0(10)
C6 C1 S1 118.9(9)
C1 C2 C3 121.8(13)
C1 C2 H2A 119.1
C3 C2 H2A 119.1
C4 C3 C2 119.5(13)
C4 C3 H3A 120.3
C2 C3 H3A 120.2
C3 C4 C5 120.7(12)
C3 C4 N1 118.9(12)
C5 C4 N1 120.2(11)
C4 C5 C6 119.9(12)
C4 C5 H5A 120.1
C6 C5 H5A 120.1
C1 C6 C5 121.0(13)
C1 C6 H6A 119.5
C5 C6 H6A 119.5
N1 C7 H7A 109.5
N1 C7 H7B 109.5
H7A C7 H7B 109.5
N1 C7 H7C 109.5
H7A C7 H7C 109.5
H7B C7 H7C 109.5
N1 C8 H8A 109.5
N1 C8 H8B 109.5
H8A C8 H8B 109.5
N1 C8 H8C 109.5
H8A C8 H8C 109.5
H8B C8 H8C 109.5
N1 C9 H9A 109.5
N1 C9 H9B 109.5
H9A C9 H9B 109.5
N1 C9 H9C 109.5
H9A C9 H9C 109.5
H9B C9 H9C 109.5
C11 C10 C15 116.6(12)
C11 C10 S2 126.9(10)
C15 C10 S2 116.4(10)
C10 C11 C12 123.9(12)
C10 C11 H11A 118.1
C12 C11 H11A 118.1
C11 C12 C13 118.1(12)
C11 C12 H12A 120.9
C13 C12 H12A 121.0
C14 C13 C12 120.2(12)
C14 C13 N2 119.9(12)
C12 C13 N2 119.8(11)
C13 C14 C15 121.0(12)
C13 C14 H14A 119.5
C15 C14 H14A 119.5
C14 C15 C10 120.2(12)
C14 C15 H15A 119.9
C10 C15 H15A 119.9
N2 C16 H16A 109.5
N2 C16 H16B 109.4
H16A C16 H16B 109.5
N2 C16 H16C 109.5
H16A C16 H16C 109.5
H16B C16 H16C 109.5
N2 C17 H17A 109.5
N2 C17 H17B 109.5
H17A C17 H17B 109.5
N2 C17 H17C 109.5
H17A C17 H17C 109.5
H17B C17 H17C 109.5
N2 C18 H18A 109.5
N2 C18 H18B 109.5
H18A C18 H18B 109.5
N2 C18 H18C 109.5
H18A C18 H18C 109.5
H18B C18 H18C 109.5
C24 C19 C20 118.9(12)
C24 C19 S4 117.5(10)
C20 C19 S4 123.6(10)
C21 C20 C19 119.6(12)
C21 C20 H20A 120.2
C19 C20 H20A 120.2
C20 C21 C22 120.0(13)
C20 C21 H21A 120.0
C22 C21 H21A 120.0
C23 C22 C21 120.3(12)
C23 C22 N4 122.0(11)
C21 C22 N4 117.7(11)
C22 C23 C24 119.7(11)
C22 C23 H23A 120.2
C24 C23 H23A 120.2
C19 C24 C23 121.5(12)
C19 C24 H24A 119.3
C23 C24 H24A 119.2
N4 C25 H25A 109.5
N4 C25 H25B 109.5
H25A C25 H25B 109.5
N4 C25 H25C 109.5
H25A C25 H25C 109.5
H25B C25 H25C 109.5
N4 C26 H26A 109.5
N4 C26 H26B 109.5
H26A C26 H26B 109.5
N4 C26 H26C 109.4
H26A C26 H26C 109.5
H26B C26 H26C 109.5
N4 C27 H27A 109.5
N4 C27 H27B 109.5
H27A C27 H27B 109.5
N4 C27 H27C 109.5
H27A C27 H27C 109.5
H27B C27 H27C 109.5
C29 C28 C33 117.0(12)
C29 C28 S3 124.8(10)
C33 C28 S3 118.3(10)
C30 C29 C28 122.0(12)
C30 C29 H29A 119.0
C28 C29 H29A 119.0
C29 C30 C31 120.4(12)
C29 C30 H30A 119.8
C31 C30 H30A 119.8
C30 C31 C32 118.9(12)
C30 C31 N3 120.3(11)
C32 C31 N3 120.7(10)
C33 C32 C31 120.4(12)
C33 C32 H32A 119.8
C31 C32 H32A 119.8
C32 C33 C28 121.2(12)
C32 C33 H33A 119.4
C28 C33 H33A 119.4
N3 C34 H34A 109.5
N3 C34 H34B 109.5
H34A C34 H34B 109.5
N3 C34 H34C 109.5
H34A C34 H34C 109.5
H34B C34 H34C 109.5
N3 C35 H35A 109.5
N3 C35 H35B 109.5
H35A C35 H35B 109.5
N3 C35 H35C 109.5
H35A C35 H35C 109.5
H35B C35 H35C 109.5
N3 C36 H36A 109.5
N3 C36 H36B 109.5
H36A C36 H36B 109.5
N3 C36 H36C 109.5
H36A C36 H36C 109.5
H36B C36 H36C 109.5
N5 C37 C38 114.1(10)
N5 C37 H37A 108.7
C38 C37 H37A 108.7
N5 C37 H37B 108.7
C38 C37 H37B 108.7
H37A C37 H37B 107.6
O1 C38 O2 126.0(13)
O1 C38 C37 119.7(11)
O2 C38 C37 114.2(12)
N5 C39 C40 115.4(11)
N5 C39 H39A 108.4
C40 C39 H39A 108.4
N5 C39 H39B 108.4
C40 C39 H39B 108.4
H39A C39 H39B 107.5
O3 C40 O4 126.8(13)
O3 C40 C39 118.4(12)
O4 C40 C39 114.6(12)
N5 C41 H41A 109.5
N5 C41 H41B 109.5
H41A C41 H41B 109.5
N5 C41 H41C 109.5
H41A C41 H41C 109.5
H41B C41 H41C 109.5
N6 C42 C43 112.2(10)
N6 C42 H42A 109.2
C43 C42 H42A 109.1
N6 C42 H42B 109.2
C43 C42 H42B 109.2
H42A C42 H42B 107.9
O5 C43 O6 125.1(12)
O5 C43 C42 120.3(11)
O6 C43 C42 114.4(12)
N6 C44 C45 113.5(11)
N6 C44 H44A 108.9
C45 C44 H44A 108.9
N6 C44 H44B 108.9
C45 C44 H44B 108.8
H44A C44 H44B 107.7
O7 C45 O8 125.4(13)
O7 C45 C44 118.7(11)
O8 C45 C44 115.7(13)
N6 C46 H46A 109.5
N6 C46 H46B 109.7
H46A C46 H46B 109.5
N6 C46 H46C 109.2
H46A C46 H46C 109.5
H46B C46 H46C 109.5
H13A O13 H13B 115.1

loop_
_geom_bond_atom_site_label_1
_geom_bond_atom_site_label_2
_geom_bond_distance
Hg1 S1 2.389(3)
Hg1 S2 2.401(4)
Hg1 N5 2.471(10)
Hg1 O1 2.571(9)
Hg2 S4 2.383(4)
Hg2 S3 2.393(3)
Hg2 N6 2.481(10)
Hg2 O7 2.572(9)
S1 C1 1.769(12)
S2 C10 1.754(12)
S3 C28 1.760(12)
S4 C19 1.771(12)
O1 C38 1.239(16)
O2 C38 1.259(15)
O3 C40 1.227(16)
O4 C40 1.255(16)
O5 C43 1.232(15)
O6 C43 1.264(16)
O7 C45 1.218(16)
O8 C45 1.255(15)
O9 H9AA 0.82(6)
O9 H9AB 0.82(8)
O10 H10A 0.82(10)
O10 H10B 0.82(4)
O11 H11B 0.82(9)
O11 H11C 0.819(9)
O12 H12B 0.8202
O12 H12C 0.8202
N1 C7 1.474(17)
N1 C8 1.495(18)
N1 C9 1.506(17)
N1 C4 1.521(16)
N2 C16 1.488(17)
N2 C18 1.489(16)
N2 C17 1.500(16)
N2 C13 1.511(16)
N3 C31 1.495(15)
N3 C34 1.496(16)
N3 C36 1.506(16)
N3 C35 1.510(16)
N4 C25 1.502(16)
N4 C22 1.504(15)
N4 C27 1.507(16)
N4 C26 1.528(16)
N5 C39 1.448(15)
N5 C37 1.459(15)
N5 C41 1.493(16)
N6 C42 1.471(16)
N6 C44 1.484(16)
N6 C46 1.636(15)
C1 C2 1.361(19)
C1 C6 1.385(18)
C2 C3 1.402(19)
C2 H2A 0.9400
C3 C4 1.338(18)
C3 H3A 0.9400
C4 C5 1.351(18)
C5 C6 1.393(17)
C5 H5A 0.9400
C6 H6A 0.9400
C7 H7A 0.9700
C7 H7B 0.9700
C7 H7C 0.9700
C8 H8A 0.9700
C8 H8B 0.9700
C8 H8C 0.9700
C9 H9A 0.9700
C9 H9B 0.9700
C9 H9C 0.9700
C10 C11 1.380(18)
C10 C15 1.412(18)
C11 C12 1.386(17)
C11 H11A 0.9400
C12 C13 1.390(18)
C12 H12A 0.9400
C13 C14 1.368(18)
C14 C15 1.398(19)
C14 H14A 0.9400
C15 H15A 0.9400
C16 H16A 0.9700
C16 H16B 0.9700
C16 H16C 0.9700
C17 H17A 0.9700
C17 H17B 0.9700
C17 H17C 0.9700
C18 H18A 0.9700
C18 H18B 0.9700
C18 H18C 0.9700
C19 C24 1.371(18)
C19 C20 1.416(18)
C20 C21 1.391(18)
C20 H20A 0.9400
C21 C22 1.399(18)
C21 H21A 0.9400
C22 C23 1.369(17)
C23 C24 1.396(18)
C23 H23A 0.9400
C24 H24A 0.9400
C25 H25A 0.9700
C25 H25B 0.9700
C25 H25C 0.9700
C26 H26A 0.9700
C26 H26B 0.9700
C26 H26C 0.9700
C27 H27A 0.9700
C27 H27B 0.9700
C27 H27C 0.9700
C28 C29 1.381(17)
C28 C33 1.403(18)
C29 C30 1.372(18)
C29 H29A 0.9400
C30 C31 1.374(16)
C30 H30A 0.9400
C31 C32 1.386(17)
C32 C33 1.369(18)
C32 H32A 0.9400
C33 H33A 0.9400
C34 H34A 0.9700
C34 H34B 0.9700
C34 H34C 0.9700
C35 H35A 0.9700
C35 H35B 0.9700
C35 H35C 0.9700
C36 H36A 0.9700
C36 H36B 0.9700
C36 H36C 0.9700
C37 C38 1.549(17)
C37 H37A 0.9800
C37 H37B 0.9800
C39 C40 1.548(18)
C39 H39A 0.9800
C39 H39B 0.9800
C41 H41A 0.9700
C41 H41B 0.9700
C41 H41C 0.9700
C42 C43 1.548(17)
C42 H42A 0.9800
C42 H42B 0.9800
C44 C45 1.534(18)
C44 H44A 0.9800
C44 H44B 0.9800
C46 H46A 0.9700
C46 H46B 0.9700
C46 H46C 0.9700
O13 H13A 0.8201
O13 H13B 0.7823

loop_
_geom_hbond_atom_site_label_D
_geom_hbond_atom_site_label_H
_geom_hbond_atom_site_label_A
_geom_hbond_distance_DH
_geom_hbond_distance_HA
_geom_hbond_distance_DA
_geom_hbond_angle_DHA
_geom_hbond_site_symmetry_A
O11 H11B O8 0.82(9) 2.06(12) 2.733(14) 139(16) .
O13 H13A O12 0.82 1.95 2.73706 161.6 .
C17 H17B S3 0.97 2.88 3.764(15) 152.6 .
C17 H17B O7 0.97 2.33 2.966(17) 122.0 .
C27 H27A S1 0.97 2.84 3.739(15) 153.7 .
O9 H9AA O2 0.82(6) 2.04(7) 2.818(15) 157(16) 5_676
O9 H9AB O4 0.82(6) 2.10(11) 2.772(14) 140(16) 4_566
C7 H7B O4 0.97 2.55 3.47(2) 157.6 4_566
O10 H10A O6 0.82(10) 1.91(6) 2.693(15) 160(16) 3_655
O10 H10B O8 0.82(4) 2.15(9) 2.863(14) 146(15) 6_656
O11 H11C O9 0.819(9) 2.010(14) 2.783(14) 157.2(14) 6_556
C16 H16A O8 0.97 2.51 3.176(19) 126.1 6_556
O12 H12B O11 0.82 2.08 2.818745 149.7 1_545
O12 H12C O10 0.82 1.96 2.70428 150.6 6_546
O13 H13B O4 0.78 2.08 2.85744 176.2 2_564
C17 H17C O6 0.97 2.31 3.254(19) 164.4 8_665
C26 H26C O5 0.97 2.60 3.399(19) 139.8 8_665
C25 H25B O5 0.97 2.48 3.316(17) 144.3 8_665
C26 H26B S3 0.97 2.87 3.674(14) 140.9 8_665
C44 H44A O13 0.98 2.47 3.37085 152.5 8_665
C34 H34A O2 0.97 2.36 3.249(17) 151.5 8_655
C36 H36A O1 0.97 2.58 3.536(18) 168.6 8_655
